data_7219916
loop_
_publ_author_name
'Lodinsk\'y, Jakub'
'Vinkl\'arek, Jarom\'ir'
'Dost\'al, Libor'
'R\%u\<zi\<ckov\'a, Zde\<nka'
'Honz\'i\<cek, Jan'

_publ_section_title
;
 Stabilization of \h3-indenyl compounds by sterically demanding
 N,N-chelating ligands in the molybdenum coordination sphere
;
_journal_issue 34
_journal_name_full 'RSC Adv.'
_journal_page_first 27140
_journal_paper_doi 10.1039/C5RA01450F
_journal_volume 5
_journal_year 2015
_chemical_formula_moiety 'C23 H19 Mo N2 O2, B F4'
_chemical_formula_sum 'C23 H19 B F4 Mo N2 O2'
_chemical_formula_weight 538.15
_chemical_name_systematic
; 
 ? 
;
_space_group_IT_number 14
_symmetry_cell_setting monoclinic
_symmetry_space_group_name_Hall '-P 2ybc'
_symmetry_space_group_name_H-M 'P 1 21/c 1'
_atom_sites_solution_hydrogens geom
_atom_sites_solution_primary direct
_atom_sites_solution_secondary difmap
_audit_creation_method SHELXL-97
_audit_update_record
;
2015-01-21 deposited with the CCDC.
2015-03-11 downloaded from the CCDC.
;
_cell_angle_alpha 90
_cell_angle_beta 117.631(6)
_cell_angle_gamma 90
_cell_formula_units_Z 4
_cell_length_a 10.1890(8)
_cell_length_b 13.6211(12)
_cell_length_c 17.5530(9)
_cell_measurement_reflns_used 20927
_cell_measurement_temperature 150(1)
_cell_measurement_theta_max 27.5
_cell_measurement_theta_min 1
_cell_volume 2158.3(3)
_computing_cell_refinement 'COLLECT and DENZO'
_computing_data_collection 'COLLECT (Hooft, 1998) and DENZO (Otwinowski & Minor, 1997)'
_computing_data_reduction 'COLLECT and DENZO'
_computing_molecular_graphics 'PLATON (Spek, 2003)'
_computing_publication_material 'SHELXL-97 (Sheldrick, 2008)'
_computing_structure_refinement 'SHELXL-97 (Sheldrick, 1997)'
_computing_structure_solution 'SIR92 (Altomare et al., 1994)'
_diffrn_ambient_temperature 150(1)
_diffrn_detector_area_resol_mean 9.091
_diffrn_measured_fraction_theta_full 0.997
_diffrn_measured_fraction_theta_max 0.997
_diffrn_measurement_device_type 'Bruker Nonius KappaCCD area detector'
_diffrn_measurement_method '\f and \w scans to fill the Ewald sphere'
_diffrn_radiation_monochromator graphite
_diffrn_radiation_source 'fine-focus sealed tube'
_diffrn_radiation_type MoK\a
_diffrn_radiation_wavelength 0.71073
_diffrn_reflns_av_R_equivalents 0.0584
_diffrn_reflns_av_sigmaI/netI 0.0414
_diffrn_reflns_limit_h_max 13
_diffrn_reflns_limit_h_min -13
_diffrn_reflns_limit_k_max 16
_diffrn_reflns_limit_k_min -17
_diffrn_reflns_limit_l_max 22
_diffrn_reflns_limit_l_min -21
_diffrn_reflns_number 20879
_diffrn_reflns_theta_full 27.50
_diffrn_reflns_theta_max 27.50
_diffrn_reflns_theta_min 2.95
_diffrn_standards_number 0
_exptl_absorpt_coefficient_mu 0.666
_exptl_absorpt_correction_T_max 0.939
_exptl_absorpt_correction_T_min 0.874
_exptl_absorpt_correction_type integration
_exptl_absorpt_process_details
;
Gaussian integration (Coppens, 1970)
;
_exptl_crystal_colour 'dark red'
_exptl_crystal_density_diffrn 1.656
_exptl_crystal_density_method 'not measured'
_exptl_crystal_description block
_exptl_crystal_F_000 1080
_exptl_crystal_size_max 0.30
_exptl_crystal_size_mid 0.15
_exptl_crystal_size_min 0.11
_refine_diff_density_max 0.404
_refine_diff_density_min -0.747
_refine_diff_density_rms 0.083
_refine_ls_extinction_method none
_refine_ls_goodness_of_fit_ref 1.103
_refine_ls_hydrogen_treatment constr
_refine_ls_matrix_type full
_refine_ls_number_parameters 298
_refine_ls_number_reflns 4940
_refine_ls_number_restraints 0
_refine_ls_restrained_S_all 1.103
_refine_ls_R_factor_all 0.0470
_refine_ls_R_factor_gt 0.0314
_refine_ls_shift/su_max 0.001
_refine_ls_shift/su_mean 0.000
_refine_ls_structure_factor_coef Fsqd
_refine_ls_weighting_details 'calc w=1/[\s^2^(Fo^2^)+(0.0220P)^2^+1.9422P] where P=(Fo^2^+2Fc^2^)/3'
_refine_ls_weighting_scheme calc
_refine_ls_wR_factor_gt 0.0645
_refine_ls_wR_factor_ref 0.0712
_reflns_number_gt 4017
_reflns_number_total 4940
_reflns_threshold_expression >2sigma(I)
_cod_data_source_file c5ra01450f1.cif
_cod_data_source_block shelxl
_cod_original_sg_symbol_H-M 'P 21/c'
_cod_database_code 7219916

loop_
_symmetry_equiv_pos_as_xyz
'x, y, z'
'-x, y+1/2, -z+1/2'
'-x, -y, -z'
'x, -y-1/2, z-1/2'

loop_
_atom_site_label
_atom_site_type_symbol
_atom_site_fract_x
_atom_site_fract_y
_atom_site_fract_z
_atom_site_U_iso_or_equiv
_atom_site_adp_type
_atom_site_occupancy
_atom_site_symmetry_multiplicity
_atom_site_calc_flag
_atom_site_refinement_flags
Mo1 Mo -0.06486(2) 0.418749(15) 0.205741(12) 0.01418(6) Uani 1 1 d .
F1 F 0.20929(16) 0.52333(13) 0.06890(10) 0.0336(4) Uani 1 1 d .
C23 C -0.2274(3) 0.35354(19) 0.10792(15) 0.0207(5) Uani 1 1 d .
C1 C 0.0542(3) 0.57228(19) 0.27439(15) 0.0199(5) Uani 1 1 d .
F2 F 0.36134(18) 0.46883(15) 0.20370(10) 0.0409(4) Uani 1 1 d .
N2 N -0.1691(2) 0.34580(15) 0.27515(12) 0.0161(4) Uani 1 1 d .
C22 C 0.0280(3) 0.35525(19) 0.14196(15) 0.0212(5) Uani 1 1 d .
O1 O 0.0798(2) 0.31766(15) 0.10406(12) 0.0310(4) Uani 1 1 d .
O2 O -0.3213(2) 0.31580(16) 0.04930(11) 0.0315(5) Uani 1 1 d .
F3 F 0.45770(18) 0.54537(15) 0.12713(12) 0.0469(5) Uani 1 1 d .
N1 N 0.1108(2) 0.34189(15) 0.31511(12) 0.0167(4) Uani 1 1 d .
C18 C -0.1395(3) 0.2507(2) 0.39698(15) 0.0212(5) Uani 1 1 d .
H18 H -0.0768 0.2192 0.4481 0.025 Uiso 1 1 d R
C16 C 0.0780(2) 0.30368(18) 0.37569(14) 0.0162(5) Uani 1 1 d .
C3 C -0.1947(3) 0.56222(19) 0.17368(16) 0.0230(5) Uani 1 1 d .
H3 H -0.2974 0.5581 0.1487 0.028 Uiso 1 1 d R
C19 C -0.2911(3) 0.2487(2) 0.36684(16) 0.0244(5) Uani 1 1 d .
H19 H -0.3321 0.2150 0.3968 0.029 Uiso 1 1 d R
F4 F 0.3618(2) 0.39352(16) 0.08973(13) 0.0580(6) Uani 1 1 d .
C15 C 0.1877(3) 0.26982(18) 0.45392(15) 0.0197(5) Uani 1 1 d .
H15 H 0.1631 0.2455 0.4952 0.024 Uiso 1 1 d R
C17 C -0.0809(2) 0.30016(18) 0.35057(14) 0.0154(5) Uani 1 1 d .
C2 C -0.0943(3) 0.57296(18) 0.26444(15) 0.0202(5) Uani 1 1 d .
C4 C -0.1073(3) 0.55954(19) 0.12978(16) 0.0233(5) Uani 1 1 d .
H4 H -0.1440 0.5577 0.0704 0.028 Uiso 1 1 d R
C13 C 0.3670(3) 0.3092(2) 0.40778(16) 0.0234(5) Uani 1 1 d .
H13 H 0.4646 0.3112 0.4172 0.028 Uiso 1 1 d R
C12 C 0.2545(3) 0.34307(19) 0.33191(15) 0.0196(5) Uani 1 1 d .
H12 H 0.2780 0.3679 0.2904 0.024 Uiso 1 1 d R
C21 C -0.3166(3) 0.3453(2) 0.24782(16) 0.0218(5) Uani 1 1 d .
H21 H -0.3776 0.3786 0.1974 0.026 Uiso 1 1 d R
C6 C 0.1793(3) 0.5796(2) 0.35731(16) 0.0252(5) Uani 1 1 d .
C14 C 0.3335(3) 0.2723(2) 0.46993(15) 0.0234(5) Uani 1 1 d .
H14 H 0.4083 0.2494 0.5219 0.028 Uiso 1 1 d R
C9 C -0.1193(3) 0.5796(2) 0.33768(17) 0.0264(5) Uani 1 1 d .
C20 C -0.3807(3) 0.2978(2) 0.29147(16) 0.0254(6) Uani 1 1 d .
H20 H -0.4830 0.2986 0.2704 0.030 Uiso 1 1 d R
C7 C 0.1496(3) 0.5837(2) 0.42544(17) 0.0319(6) Uani 1 1 d .
H7 H 0.2285 0.5867 0.4807 0.038 Uiso 1 1 d R
C5 C 0.0446(3) 0.55992(18) 0.19092(16) 0.0212(5) Uani 1 1 d .
H5 H 0.1241 0.5532 0.1791 0.025 Uiso 1 1 d R
C8 C 0.0035(3) 0.5835(2) 0.41591(17) 0.0315(6) Uani 1 1 d .
H8 H -0.0094 0.5861 0.4650 0.038 Uiso 1 1 d R
C11 C -0.2735(3) 0.5863(3) 0.3280(2) 0.0372(7) Uani 1 1 d .
H11A H -0.2706 0.5753 0.3828 0.045 Uiso 1 1 d R
H11B H -0.3354 0.5377 0.2878 0.045 Uiso 1 1 d R
H11C H -0.3131 0.6504 0.3074 0.045 Uiso 1 1 d R
C10 C 0.3332(3) 0.5870(2) 0.36648(19) 0.0352(7) Uani 1 1 d .
H10A H 0.3476 0.6512 0.3492 0.042 Uiso 1 1 d R
H10B H 0.3459 0.5385 0.3307 0.042 Uiso 1 1 d R
H10C H 0.4044 0.5760 0.4254 0.042 Uiso 1 1 d R
B1 B 0.3468(3) 0.4827(3) 0.12140(19) 0.0262(6) Uani 1 1 d .

loop_
_atom_site_aniso_label
_atom_site_aniso_U_11
_atom_site_aniso_U_22
_atom_site_aniso_U_33
_atom_site_aniso_U_23
_atom_site_aniso_U_13
_atom_site_aniso_U_12
Mo1 0.01603(10) 0.01478(10) 0.01109(9) 0.00052(8) 0.00575(7) -0.00045(8)
F1 0.0229(8) 0.0460(11) 0.0267(8) -0.0002(8) 0.0072(7) 0.0074(7)
C23 0.0224(12) 0.0237(14) 0.0180(11) 0.0003(10) 0.0111(10) -0.0017(10)
C1 0.0246(12) 0.0126(12) 0.0227(12) 0.0016(9) 0.0111(10) -0.0022(10)
F2 0.0362(9) 0.0601(13) 0.0268(8) 0.0079(8) 0.0150(7) 0.0063(9)
N2 0.0186(10) 0.0154(10) 0.0156(9) 0.0009(8) 0.0091(8) 0.0011(8)
C22 0.0220(12) 0.0206(13) 0.0167(11) -0.0002(10) 0.0054(10) -0.0033(10)
O1 0.0375(11) 0.0347(12) 0.0287(10) -0.0088(9) 0.0220(9) -0.0014(9)
O2 0.0296(10) 0.0403(12) 0.0205(9) -0.0049(9) 0.0080(8) -0.0122(9)
F3 0.0279(9) 0.0599(13) 0.0529(11) 0.0105(10) 0.0189(8) -0.0038(9)
N1 0.0185(9) 0.0174(10) 0.0153(9) -0.0019(8) 0.0088(8) -0.0009(8)
C18 0.0271(12) 0.0203(13) 0.0176(11) 0.0036(10) 0.0116(10) 0.0021(11)
C16 0.0198(11) 0.0149(12) 0.0136(10) -0.0002(9) 0.0075(9) -0.0008(9)
C3 0.0233(12) 0.0223(14) 0.0208(12) 0.0034(10) 0.0081(10) 0.0035(10)
C19 0.0287(13) 0.0248(14) 0.0273(12) 0.0015(11) 0.0196(11) 0.0000(11)
F4 0.0440(11) 0.0550(14) 0.0547(12) -0.0295(10) 0.0056(9) 0.0164(10)
C15 0.0224(12) 0.0188(13) 0.0161(10) 0.0004(9) 0.0073(10) -0.0023(10)
C17 0.0194(11) 0.0134(12) 0.0146(10) -0.0031(9) 0.0089(9) 0.0003(9)
C2 0.0258(12) 0.0140(12) 0.0215(11) -0.0001(10) 0.0116(10) 0.0017(10)
C4 0.0304(13) 0.0209(14) 0.0179(11) 0.0036(10) 0.0106(11) -0.0001(11)
C13 0.0165(11) 0.0272(15) 0.0240(12) 0.0019(11) 0.0073(10) 0.0017(10)
C12 0.0200(11) 0.0224(13) 0.0187(11) 0.0000(10) 0.0109(10) -0.0010(10)
C21 0.0180(11) 0.0253(14) 0.0208(11) 0.0017(10) 0.0079(10) 0.0013(10)
C6 0.0268(13) 0.0177(13) 0.0251(12) -0.0051(11) 0.0069(11) -0.0037(11)
C14 0.0201(12) 0.0255(15) 0.0172(11) 0.0027(10) 0.0023(10) 0.0007(10)
C9 0.0356(14) 0.0210(13) 0.0281(13) -0.0049(12) 0.0193(12) -0.0022(12)
C20 0.0226(12) 0.0277(15) 0.0285(13) -0.0013(11) 0.0142(11) -0.0016(11)
C7 0.0374(15) 0.0270(15) 0.0204(12) -0.0077(12) 0.0041(11) -0.0051(13)
C5 0.0272(13) 0.0169(13) 0.0230(12) 0.0009(10) 0.0145(11) -0.0023(10)
C8 0.0484(17) 0.0261(14) 0.0249(13) -0.0081(12) 0.0212(13) -0.0053(14)
C11 0.0411(16) 0.0398(18) 0.0420(16) -0.0090(15) 0.0289(14) -0.0025(15)
C10 0.0256(14) 0.0336(17) 0.0368(15) -0.0082(14) 0.0063(12) -0.0076(13)
B1 0.0206(14) 0.0343(18) 0.0224(13) -0.0045(13) 0.0087(12) 0.0024(13)

loop_
_atom_type_symbol
_atom_type_description
_atom_type_scat_dispersion_real
_atom_type_scat_dispersion_imag
_atom_type_scat_source
C C 0.0033 0.0016 'International Tables Vol C Tables 4.2.6.8 and 6.1.1.4'
H H 0.0000 0.0000 'International Tables Vol C Tables 4.2.6.8 and 6.1.1.4'
O O 0.0106 0.0060 'International Tables Vol C Tables 4.2.6.8 and 6.1.1.4'
N N 0.0061 0.0033 'International Tables Vol C Tables 4.2.6.8 and 6.1.1.4'
B B 0.0013 0.0007 'International Tables Vol C Tables 4.2.6.8 and 6.1.1.4'
F F 0.0171 0.0103 'International Tables Vol C Tables 4.2.6.8 and 6.1.1.4'
Mo Mo -1.6832 0.6857 'International Tables Vol C Tables 4.2.6.8 and 6.1.1.4'

loop_
_exptl_crystal_face_index_h
_exptl_crystal_face_index_k
_exptl_crystal_face_index_l
_exptl_crystal_face_perp_dist
0 0 1 0.136
0 0 -1 0.145
-1 0 0 0.056
1 0 0 0.039
0 1 0 0.077
0 -1 0 0.046
0 1 -1 0.109
0 -1 -1 0.098

loop_
_geom_angle_atom_site_label_1
_geom_angle_atom_site_label_2
_geom_angle_atom_site_label_3
_geom_angle
C23 Mo1 C22 74.70(10)
C23 Mo1 N1 124.48(9)
C22 Mo1 N1 82.86(9)
C23 Mo1 N2 81.44(9)
C22 Mo1 N2 126.97(9)
N1 Mo1 N2 72.89(7)
C23 Mo1 C4 90.85(10)
C22 Mo1 C4 92.76(10)
N1 Mo1 C4 141.04(8)
N2 Mo1 C4 134.71(8)
C23 Mo1 C3 90.83(10)
C22 Mo1 C3 127.81(10)
N1 Mo1 C3 140.44(8)
N2 Mo1 C3 98.65(8)
C4 Mo1 C3 36.54(9)
C23 Mo1 C5 122.50(9)
C22 Mo1 C5 85.24(10)
N1 Mo1 C5 104.89(8)
N2 Mo1 C5 145.95(8)
C4 Mo1 C5 36.20(9)
C3 Mo1 C5 60.73(9)
C23 Mo1 C2 123.05(9)
C22 Mo1 C2 144.18(10)
N1 Mo1 C2 104.72(8)
N2 Mo1 C2 88.22(8)
C4 Mo1 C2 59.13(9)
C3 Mo1 C2 35.72(8)
C5 Mo1 C2 58.94(9)
C23 Mo1 C1 147.82(9)
C22 Mo1 C1 113.45(9)
N1 Mo1 C1 87.70(8)
N2 Mo1 C1 111.87(8)
C4 Mo1 C1 58.59(9)
C3 Mo1 C1 59.01(9)
C5 Mo1 C1 35.06(8)
C2 Mo1 C1 34.51(8)
O2 C23 Mo1 178.4(2)
C6 C1 C5 131.1(2)
C6 C1 C2 121.0(2)
C5 C1 C2 107.9(2)
C6 C1 Mo1 124.66(18)
C5 C1 Mo1 67.12(14)
C2 C1 Mo1 72.05(14)
C21 N2 C17 118.0(2)
C21 N2 Mo1 123.50(16)
C17 N2 Mo1 118.50(15)
O1 C22 Mo1 178.9(2)
C12 N1 C16 117.9(2)
C12 N1 Mo1 123.17(16)
C16 N1 Mo1 118.16(15)
C19 C18 C17 119.6(2)
C19 C18 H18 120.4
C17 C18 H18 120.0
N1 C16 C15 121.7(2)
N1 C16 C17 114.51(19)
C15 C16 C17 123.8(2)
C4 C3 C2 107.4(2)
C4 C3 Mo1 70.98(14)
C2 C3 Mo1 77.40(14)
C4 C3 H3 126.4
C2 C3 H3 126.2
Mo1 C3 H3 117.5
C18 C19 C20 118.8(2)
C18 C19 H19 120.6
C20 C19 H19 120.6
C14 C15 C16 119.4(2)
C14 C15 H15 120.3
C16 C15 H15 120.3
N2 C17 C18 121.6(2)
N2 C17 C16 114.7(2)
C18 C17 C16 123.7(2)
C9 C2 C1 120.5(2)
C9 C2 C3 132.0(2)
C1 C2 C3 107.4(2)
C9 C2 Mo1 123.29(18)
C1 C2 Mo1 73.44(14)
C3 C2 Mo1 66.88(14)
C5 C4 C3 109.1(2)
C5 C4 Mo1 73.34(14)
C3 C4 Mo1 72.48(14)
C5 C4 H4 125.4
C3 C4 H4 125.5
Mo1 C4 H4 120.4
C12 C13 C14 119.2(2)
C12 C13 H13 120.4
C14 C13 H13 120.5
N1 C12 C13 122.7(2)
N1 C12 H12 118.6
C13 C12 H12 118.7
N2 C21 C20 122.8(2)
N2 C21 H21 118.6
C20 C21 H21 118.6
C7 C6 C1 116.1(2)
C7 C6 C10 123.2(2)
C1 C6 C10 120.6(2)
C15 C14 C13 119.1(2)
C15 C14 H14 120.5
C13 C14 H14 120.4
C8 C9 C2 116.6(2)
C8 C9 C11 122.3(2)
C2 C9 C11 121.1(2)
C21 C20 C19 119.1(2)
C21 C20 H20 120.4
C19 C20 H20 120.5
C6 C7 C8 123.0(2)
C6 C7 H7 118.6
C8 C7 H7 118.4
C4 C5 C1 107.9(2)
C4 C5 Mo1 70.46(14)
C1 C5 Mo1 77.82(14)
C4 C5 H5 126.1
C1 C5 H5 126.0
Mo1 C5 H5 117.5
C9 C8 C7 122.7(2)
C9 C8 H8 118.5
C7 C8 H8 118.8
C9 C11 H11A 109.4
C9 C11 H11B 109.6
H11A C11 H11B 109.5
C9 C11 H11C 109.4
H11A C11 H11C 109.5
H11B C11 H11C 109.5
C6 C10 H10A 109.4
C6 C10 H10B 109.5
H10A C10 H10B 109.5
C6 C10 H10C 109.5
H10A C10 H10C 109.5
H10B C10 H10C 109.5
F4 B1 F3 109.6(2)
F4 B1 F1 110.6(2)
F3 B1 F1 110.0(3)
F4 B1 F2 108.7(3)
F3 B1 F2 108.5(2)
F1 B1 F2 109.4(2)

loop_
_geom_bond_atom_site_label_1
_geom_bond_atom_site_label_2
_geom_bond_distance
Mo1 C23 1.960(2)
Mo1 C22 1.969(3)
Mo1 N1 2.190(2)
Mo1 N2 2.1910(19)
Mo1 C4 2.260(2)
Mo1 C3 2.280(3)
Mo1 C5 2.297(2)
Mo1 C2 2.419(2)
Mo1 C1 2.437(2)
F1 B1 1.386(3)
C23 O2 1.151(3)
C1 C6 1.426(3)
C1 C5 1.433(3)
C1 C2 1.440(3)
F2 B1 1.395(3)
N2 C21 1.349(3)
N2 C17 1.358(3)
C22 O1 1.144(3)
F3 B1 1.382(4)
N1 C12 1.353(3)
N1 C16 1.357(3)
C18 C19 1.382(3)
C18 C17 1.388(3)
C18 H18 0.9299
C16 C15 1.387(3)
C16 C17 1.468(3)
C3 C4 1.423(4)
C3 C2 1.447(3)
C3 H3 0.9300
C19 C20 1.382(4)
C19 H19 0.9300
F4 B1 1.373(4)
C15 C14 1.378(3)
C15 H15 0.9300
C2 C9 1.424(3)
C4 C5 1.416(4)
C4 H4 0.9299
C13 C12 1.373(3)
C13 C14 1.380(4)
C13 H13 0.9300
C12 H12 0.9300
C21 C20 1.378(4)
C21 H21 0.9300
C6 C7 1.364(4)
C6 C10 1.504(4)
C14 H14 0.9300
C9 C8 1.364(4)
C9 C11 1.503(4)
C20 H20 0.9301
C7 C8 1.419(4)
C7 H7 0.9300
C5 H5 0.9300
C8 H8 0.9300
C11 H11A 0.9601
C11 H11B 0.9599
C11 H11C 0.9600
C10 H10A 0.9600
C10 H10B 0.9600
C10 H10C 0.9600
